data_2214760
loop_
_publ_author_name
'Ustaba\,s, Re\,sat'
'\,Coruh, Ufuk'
'Sancak, Kemal'
'Demirkan, Esra'

_publ_section_title
1-Acetonyl-4-(2,5-dimethyl-4<i>H</i>-1,2,4-triazol-4-yl)-3-(2-thienylmethyl)-1<i>H</i>-1,2,4-triazol-5(4<i>H</i>)-one
_journal_coeditor_code IS2184
_journal_issue 8
_journal_name_full 'Acta Crystallographica Section E'
_journal_page_first o3443
_journal_page_last o3443
_journal_paper_doi 10.1107/S160053680703231X
_journal_volume 63
_journal_year 2007
_chemical_formula_iupac 'C14 H16 N6 O2 S'
_chemical_formula_moiety 'C14 H16 N6 O2 S'
_chemical_formula_sum 'C14 H16 N6 O2 S'
_chemical_formula_weight 332.39
_chemical_name_systematic
;
1-acetonyl-4-(2,5-dimethyl-4H-\
1,2,4-triazol-4-yl)-3-(2-thienylmethyl)-1H-1,2,4-triazol-5(4H)-one
;
_space_group_IT_number 9
_symmetry_cell_setting monoclinic
_symmetry_space_group_name_Hall 'C -2yc'
_symmetry_space_group_name_H-M 'C 1 c 1'
_atom_sites_solution_hydrogens geom
_atom_sites_solution_primary direct
_atom_sites_solution_secondary difmap
_cell_angle_alpha 90.00
_cell_angle_beta 106.696(6)
_cell_angle_gamma 90.00
_cell_formula_units_Z 4
_cell_length_a 21.1928(16)
_cell_length_b 9.6058(6)
_cell_length_c 8.3020(7)
_cell_measurement_reflns_used 3185
_cell_measurement_temperature 293(2)
_cell_measurement_theta_max 27.12
_cell_measurement_theta_min 2.35
_cell_volume 1618.8(2)
_computing_cell_refinement 'SAINT (Bruker, 1997)'
_computing_data_collection 'SMART (Bruker, 1997)'
_computing_data_reduction SAINT
_computing_molecular_graphics 'ORTEP-3 for Windows (Farrugia, 1997)'
_computing_publication_material 'WinGX (Farrugia, 1999)'
_computing_structure_refinement 'SHELXL97 (Sheldrick, 1997)'
_computing_structure_solution 'SHELXS97 (Sheldrick, 1997)'
_diffrn_ambient_temperature 293(2)
_diffrn_measured_fraction_theta_full 0.994
_diffrn_measured_fraction_theta_max 0.994
_diffrn_measurement_device_type 'Bruker SMART CCD area-detector'
_diffrn_measurement_method '\f and \w'
_diffrn_radiation_monochromator graphite
_diffrn_radiation_source 'fine-focus sealed tube'
_diffrn_radiation_type MoK\a
_diffrn_radiation_wavelength 0.71073
_diffrn_reflns_av_R_equivalents 0.0390
_diffrn_reflns_av_sigmaI/netI 0.0288
_diffrn_reflns_limit_h_max 27
_diffrn_reflns_limit_h_min -27
_diffrn_reflns_limit_k_max 12
_diffrn_reflns_limit_k_min -12
_diffrn_reflns_limit_l_max 10
_diffrn_reflns_limit_l_min -10
_diffrn_reflns_number 9238
_diffrn_reflns_theta_full 27.12
_diffrn_reflns_theta_max 27.12
_diffrn_reflns_theta_min 2.35
_diffrn_standards_number 0
_exptl_absorpt_coefficient_mu 0.219
_exptl_absorpt_correction_type none
_exptl_crystal_colour colourless
_exptl_crystal_density_diffrn 1.364
_exptl_crystal_density_method 'not measured'
_exptl_crystal_description prism
_exptl_crystal_F_000 696
_exptl_crystal_size_max 0.30
_exptl_crystal_size_mid 0.20
_exptl_crystal_size_min 0.15
_refine_diff_density_max 0.149
_refine_diff_density_min -0.177
_refine_ls_abs_structure_details 'Flack (1983), 1644 Friedel pairs'
_refine_ls_abs_structure_Flack -0.02(8)
_refine_ls_extinction_coef 0.015(3)
_refine_ls_extinction_expression Fc^*^=kFc[1+0.001xFc^2^\l^3^/sin(2\q)]^-1/4^
_refine_ls_extinction_method SHELXL97
_refine_ls_goodness_of_fit_ref 1.063
_refine_ls_hydrogen_treatment constr
_refine_ls_matrix_type full
_refine_ls_number_parameters 246
_refine_ls_number_reflns 3357
_refine_ls_number_restraints 179
_refine_ls_restrained_S_all 1.058
_refine_ls_R_factor_all 0.0353
_refine_ls_R_factor_gt 0.0332
_refine_ls_shift/su_max 0.000
_refine_ls_shift/su_mean 0.000
_refine_ls_structure_factor_coef Fsqd
_refine_ls_weighting_details 'calc w=1/[\s^2^(Fo^2^)+(0.0678P)^2^+0.126P] where P=(Fo^2^+2Fc^2^)/3'
_refine_ls_weighting_scheme calc
_refine_ls_wR_factor_gt 0.0955
_refine_ls_wR_factor_ref 0.0968
_reflns_number_gt 3185
_reflns_number_total 3357
_reflns_threshold_expression I>2\s(I)
_cod_data_source_file is2184.cif
_cod_data_source_block I
_cod_original_sg_symbol_H-M 'C c'
_cod_database_code 2214760
_cod_database_fobs_code 2214760

loop_
_symmetry_equiv_pos_as_xyz
'x, y, z'
'x, -y, z+1/2'
'x+1/2, y+1/2, z'
'x+1/2, -y+1/2, z+1/2'

loop_
_atom_site_type_symbol
_atom_site_label
_atom_site_fract_x
_atom_site_fract_y
_atom_site_fract_z
_atom_site_U_iso_or_equiv
_atom_site_adp_type
_atom_site_calc_flag
_atom_site_refinement_flags
_atom_site_occupancy
_atom_site_disorder_assembly
_atom_site_disorder_group
O O1 0.03169(6) 0.79946(12) -0.49156(15) 0.0472(3) Uani d . 1 . .
N N1 0.13400(7) 0.64873(13) -0.25347(17) 0.0422(3) Uani d . 1 B .
N N6 0.11847(7) 0.99970(13) -0.14966(18) 0.0393(3) Uani d . 1 . .
N N5 0.07161(7) 0.98340(12) -0.30460(17) 0.0398(3) Uani d . 1 . .
C C41 0.19981(8) 0.84790(17) 0.0412(2) 0.0438(3) Uani d DU 1 . .
H H41A 0.1928 0.7556 0.0803 0.053 Uiso calc R 1 A 1
H H41B 0.1976 0.9139 0.1278 0.053 Uiso calc R 1 A 1
C C42 0.26718(8) 0.85404(16) 0.0173(2) 0.0445(3) Uani d PDU 0.559(3) B 1
S S1 0.32023(8) 0.71922(19) 0.0776(3) 0.0634(5) Uani d PDU 0.559(3) B 1
C C43 0.3784(4) 0.8126(10) 0.0046(16) 0.0627(17) Uani d PDU 0.559(3) B 1
H H43 0.4199 0.7770 0.0110 0.075 Uiso calc PR 0.559(3) B 1
C C44 0.3585(4) 0.9386(11) -0.0606(16) 0.0633(15) Uani d PDU 0.559(3) B 1
H H44 0.3831 1.0013 -0.1033 0.076 Uiso calc PR 0.559(3) B 1
C C45 0.2952(5) 0.9576(8) -0.0527(14) 0.0614(16) Uani d PDU 0.559(3) B 1
H H45 0.2720 1.0385 -0.0938 0.074 Uiso calc PR 0.559(3) B 1
C C42' 0.26718(8) 0.85404(16) 0.0173(2) 0.0445(3) Uani d PDU 0.441(3) B 2
S S1' 0.29405(13) 0.9970(2) -0.0653(4) 0.0565(5) Uani d PDU 0.441(3) B 2
C C43' 0.3687(5) 0.9102(13) -0.047(2) 0.0600(18) Uani d PDU 0.441(3) B 2
H H43' 0.4027 0.9515 -0.0798 0.072 Uiso calc PR 0.441(3) B 2
C C44' 0.3743(7) 0.7795(13) 0.018(2) 0.068(2) Uani d PDU 0.441(3) B 2
H H44' 0.4096 0.7185 0.0342 0.082 Uiso calc PR 0.441(3) B 2
C C45' 0.3165(5) 0.7580(9) 0.0556(15) 0.0654(19) Uani d PDU 0.441(3) B 2
H H45' 0.3105 0.6757 0.1085 0.078 Uiso calc PR 0.441(3) B 2
C C3 0.06799(7) 0.85162(14) -0.36608(19) 0.0381(3) Uani d . 1 B .
C C52 -0.03960(8) 1.0779(2) -0.3428(2) 0.0517(4) Uani d . 1 . .
O O2 -0.05226(8) 0.97759(18) -0.2716(2) 0.0688(4) Uani d . 1 . .
N N4 0.11834(6) 0.78629(12) -0.24189(17) 0.0396(3) Uani d . 1 . .
C C4 0.14634(7) 0.87926(14) -0.11427(19) 0.0372(3) Uani d . 1 B .
C C1 0.09964(10) 0.53665(16) -0.2186(2) 0.0487(4) Uani d . 1 . .
N N3 0.17852(10) 0.46323(18) -0.3180(3) 0.0668(5) Uani d . 1 . .
N N2 0.12657(10) 0.42417(16) -0.2552(2) 0.0648(5) Uani d . 1 B .
C C51 0.02666(8) 1.09491(16) -0.3740(2) 0.0442(3) Uani d . 1 . .
H H51A 0.0205 1.0996 -0.4943 0.053 Uiso calc R 1 . .
H H51B 0.0460 1.1823 -0.3252 0.053 Uiso calc R 1 . .
C C2 0.18161(9) 0.59797(19) -0.3193(2) 0.0506(4) Uani d . 1 B .
C C11 0.04103(12) 0.5476(2) -0.1593(3) 0.0646(5) Uani d . 1 B .
H H11A 0.0328 0.6437 -0.1408 0.097 Uiso calc R 1 . .
H H11B 0.0482 0.4970 -0.0559 0.097 Uiso calc R 1 . .
H H11C 0.0038 0.5093 -0.2423 0.097 Uiso calc R 1 . .
C C53 -0.08696(15) 1.1932(4) -0.4126(5) 0.0988(10) Uani d . 1 . .
H H53A -0.1278 1.1756 -0.3880 0.148 Uiso calc R 1 . .
H H53B -0.0946 1.1981 -0.5322 0.148 Uiso calc R 1 . .
H H53C -0.0688 1.2798 -0.3625 0.148 Uiso calc R 1 . .
C C22 0.22523(12) 0.6864(3) -0.3854(3) 0.0695(6) Uani d . 1 . .
H H22A 0.2169 0.7825 -0.3674 0.104 Uiso calc R 1 B .
H H22B 0.2169 0.6695 -0.5037 0.104 Uiso calc R 1 . .
H H22C 0.2703 0.6647 -0.3283 0.104 Uiso calc R 1 . .

loop_
_atom_site_aniso_label
_atom_site_aniso_U_11
_atom_site_aniso_U_22
_atom_site_aniso_U_33
_atom_site_aniso_U_12
_atom_site_aniso_U_13
_atom_site_aniso_U_23
O1 0.0443(6) 0.0462(6) 0.0463(7) -0.0034(4) 0.0053(5) -0.0036(4)
N1 0.0450(6) 0.0316(6) 0.0473(7) 0.0032(5) 0.0089(5) -0.0028(5)
N6 0.0380(6) 0.0364(6) 0.0433(7) 0.0000(4) 0.0115(5) -0.0026(5)
N5 0.0375(5) 0.0363(6) 0.0430(7) 0.0038(4) 0.0074(5) -0.0014(5)
C41 0.0437(7) 0.0436(7) 0.0413(9) -0.0009(6) 0.0078(6) -0.0003(6)
C42 0.0420(7) 0.0429(7) 0.0433(8) 0.0031(6) 0.0038(6) -0.0019(6)
S1 0.0519(5) 0.0596(9) 0.0741(9) 0.0193(6) 0.0109(5) 0.0121(6)
C43 0.0359(17) 0.068(4) 0.079(3) 0.007(2) 0.0082(18) -0.002(3)
C44 0.049(3) 0.064(4) 0.074(3) 0.005(2) 0.013(2) 0.002(3)
C45 0.054(2) 0.057(3) 0.067(3) 0.009(3) 0.0088(18) 0.003(3)
C42' 0.0420(7) 0.0429(7) 0.0433(8) 0.0031(6) 0.0038(6) -0.0019(6)
S1' 0.0475(7) 0.0541(11) 0.0683(9) -0.0008(8) 0.0174(6) 0.0090(9)
C43' 0.043(3) 0.060(5) 0.078(4) 0.010(2) 0.018(3) 0.008(3)
C44' 0.053(3) 0.062(4) 0.084(3) 0.013(3) 0.010(3) 0.012(3)
C45' 0.062(3) 0.053(4) 0.072(4) 0.013(3) 0.004(2) 0.011(3)
C3 0.0361(6) 0.0366(6) 0.0416(8) -0.0014(5) 0.0111(5) -0.0003(6)
C52 0.0412(8) 0.0618(10) 0.0495(10) 0.0039(7) 0.0091(7) -0.0066(8)
O2 0.0551(7) 0.0827(10) 0.0708(11) -0.0165(7) 0.0218(7) -0.0037(7)
N4 0.0405(6) 0.0312(5) 0.0443(8) 0.0022(4) 0.0074(5) -0.0042(4)
C4 0.0357(6) 0.0355(7) 0.0413(8) -0.0022(5) 0.0127(5) -0.0026(5)
C1 0.0615(10) 0.0363(7) 0.0411(9) -0.0047(6) 0.0031(7) 0.0001(6)
N3 0.0782(11) 0.0488(8) 0.0673(11) 0.0169(8) 0.0111(9) -0.0156(7)
N2 0.0870(12) 0.0369(7) 0.0619(11) 0.0018(7) 0.0078(9) -0.0044(6)
C51 0.0442(7) 0.0380(7) 0.0484(9) 0.0064(6) 0.0102(6) 0.0020(6)
C2 0.0495(8) 0.0488(8) 0.0485(9) 0.0093(7) 0.0062(7) -0.0115(7)
C11 0.0683(12) 0.0631(11) 0.0615(12) -0.0164(10) 0.0171(10) 0.0037(9)
C53 0.0668(14) 0.112(2) 0.116(2) 0.0472(15) 0.0246(15) 0.0128(17)
C22 0.0564(10) 0.0831(14) 0.0750(15) -0.0073(9) 0.0284(10) -0.0232(11)

loop_
_atom_type_symbol
_atom_type_description
_atom_type_scat_dispersion_real
_atom_type_scat_dispersion_imag
_atom_type_scat_source
C C 0.0033 0.0016 'International Tables Vol C Tables 4.2.6.8 and 6.1.1.4'
H H 0.0000 0.0000 'International Tables Vol C Tables 4.2.6.8 and 6.1.1.4'
N N 0.0061 0.0033 'International Tables Vol C Tables 4.2.6.8 and 6.1.1.4'
O O 0.0106 0.0060 'International Tables Vol C Tables 4.2.6.8 and 6.1.1.4'
S S 0.1246 0.1234 'International Tables Vol C Tables 4.2.6.8 and 6.1.1.4'

loop_
_geom_angle_atom_site_label_1
_geom_angle_atom_site_label_2
_geom_angle_atom_site_label_3
_geom_angle
C2 N1 N4 126.30(14)
C2 N1 C1 107.52(14)
N4 N1 C1 125.81(14)
C4 N6 N5 105.52(12)
C3 N5 N6 113.63(12)
C3 N5 C51 125.70(14)
N6 N5 C51 120.09(13)
C4 C41 C42 113.30(12)
C4 C41 H41A 108.9
C42 C41 H41A 108.9
C4 C41 H41B 108.9
C42 C41 H41B 108.9
H41A C41 H41B 107.7
C45 C42 C41 129.1(4)
C45 C42 S1 110.4(4)
C41 C42 S1 120.51(14)
C42 S1 C43 88.8(4)
C44 C43 S1 115.3(9)
C44 C43 H43 122.3
S1 C43 H43 122.3
C43 C44 C45 107.3(10)
C43 C44 H44 126.4
C45 C44 H44 126.4
C42 C45 C44 118.2(8)
C42 C45 H45 120.9
C44 C45 H45 120.9
C44' C43' S1' 116.6(12)
C44' C43' H43' 121.7
S1' C43' H43' 121.7
C43' C44' C45' 104.4(13)
C43' C44' H44' 127.8
C45' C44' H44' 127.8
C44' C45' H45' 119.2
O1 C3 N5 131.43(14)
O1 C3 N4 127.49(13)
N5 C3 N4 101.07(12)
O2 C52 C53 124.4(2)
O2 C52 C51 121.49(16)
C53 C52 C51 114.1(2)
N1 N4 C4 128.05(12)
N1 N4 C3 121.87(12)
C4 N4 C3 110.07(12)
N6 C4 N4 109.64(13)
N6 C4 C41 124.33(14)
N4 C4 C41 126.02(13)
N2 C1 N1 107.86(18)
N2 C1 C11 127.64(18)
N1 C1 C11 124.42(15)
C2 N3 N2 108.53(15)
C1 N2 N3 108.08(16)
N5 C51 C52 113.11(14)
N5 C51 H51A 109.0
C52 C51 H51A 109.0
N5 C51 H51B 109.0
C52 C51 H51B 109.0
H51A C51 H51B 107.8
N3 C2 N1 107.94(18)
N3 C2 C22 128.11(17)
N1 C2 C22 123.88(17)
C1 C11 H11A 109.5
C1 C11 H11B 109.5
H11A C11 H11B 109.5
C1 C11 H11C 109.5
H11A C11 H11C 109.5
H11B C11 H11C 109.5
C52 C53 H53A 109.5
C52 C53 H53B 109.5
H53A C53 H53B 109.5
C52 C53 H53C 109.5
H53A C53 H53C 109.5
H53B C53 H53C 109.5
C2 C22 H22A 109.5
C2 C22 H22B 109.5
H22A C22 H22B 109.5
C2 C22 H22C 109.5
H22A C22 H22C 109.5
H22B C22 H22C 109.5

loop_
_geom_bond_atom_site_label_1
_geom_bond_atom_site_label_2
_geom_bond_distance
O1 C3 1.2114(19)
N1 C2 1.368(2)
N1 N4 1.3726(17)
N1 C1 1.376(2)
N6 C4 1.2939(19)
N6 N5 1.3897(19)
N5 C3 1.3587(18)
N5 C51 1.4392(19)
C41 C4 1.483(2)
C41 C42 1.498(2)
C41 H41A 0.9700
C41 H41B 0.9700
C42 C45 1.371(9)
C42 S1 1.694(2)
S1 C43 1.766(8)
C43 C44 1.343(8)
C43 H43 0.9300
C44 C45 1.375(13)
C44 H44 0.9300
C45 H45 0.9300
S1' C43' 1.756(10)
C43' C44' 1.358(10)
C43' H43' 0.9300
C44' C45' 1.362(16)
C44' H44' 0.9300
C45' H45' 0.9300
C3 N4 1.4011(19)
C52 O2 1.201(3)
C52 C53 1.495(3)
C52 C51 1.508(2)
N4 C4 1.3824(19)
C1 N2 1.298(3)
C1 C11 1.465(3)
N3 C2 1.296(3)
N3 N2 1.398(3)
C51 H51A 0.9700
C51 H51B 0.9700
C2 C22 1.473(3)
C11 H11A 0.9600
C11 H11B 0.9600
C11 H11C 0.9600
C53 H53A 0.9600
C53 H53B 0.9600
C53 H53C 0.9600
C22 H22A 0.9600
C22 H22B 0.9600
C22 H22C 0.9600

loop_
_geom_hbond_atom_site_label_D
_geom_hbond_atom_site_label_H
_geom_hbond_atom_site_label_A
_geom_hbond_site_symmetry_A
_geom_hbond_distance_DH
_geom_hbond_distance_HA
_geom_hbond_distance_DA
_geom_hbond_angle_DHA
_geom_hbond_publ_flag
C22 H22B N2 2_564 0.96 2.557 3.352(3) 140 yes
C41 H41A N3 2_565 0.97 2.317 3.287(3) 178 yes
C43 H43 O1 4_565 0.93 2.487 3.414(10) 174 yes
C44' H44' O2 4_565 0.93 2.460 3.162(14) 132 yes
C51 H51A O2 2_574 0.97 2.488 3.318(2) 143 yes

loop_
_geom_torsion_atom_site_label_1
_geom_torsion_atom_site_label_2
_geom_torsion_atom_site_label_3
_geom_torsion_atom_site_label_4
_geom_torsion
C4 N6 N5 C3 1.96(16)
C4 N6 N5 C51 173.77(13)
C4 C41 C42 C45 50.9(6)
C4 C41 C42 S1 -128.07(16)
C45 C42 S1 C43 0.3(7)
C41 C42 S1 C43 179.5(4)
C42 S1 C43 C44 0.3(9)
S1 C43 C44 C45 -0.8(13)
C41 C42 C45 C44 -180.0(8)
S1 C42 C45 C44 -0.9(12)
C43 C44 C45 C42 1.1(15)
S1' C43' C44' C45' -1.8(18)
N6 N5 C3 O1 176.56(14)
C51 N5 C3 O1 5.3(3)
N6 N5 C3 N4 -2.60(16)
C51 N5 C3 N4 -173.87(13)
C2 N1 N4 C4 -87.1(2)
C1 N1 N4 C4 100.82(19)
C2 N1 N4 C3 93.89(19)
C1 N1 N4 C3 -78.2(2)
O1 C3 N4 N1 2.3(2)
N5 C3 N4 N1 -178.52(13)
O1 C3 N4 C4 -176.90(14)
N5 C3 N4 C4 2.31(15)
N5 N6 C4 N4 -0.33(15)
N5 N6 C4 C41 -179.87(13)
N1 N4 C4 N6 179.59(14)
C3 N4 C4 N6 -1.31(16)
N1 N4 C4 C41 -0.9(2)
C3 N4 C4 C41 178.23(13)
C42 C41 C4 N6 -97.73(17)
C42 C41 C4 N4 82.80(18)
C2 N1 C1 N2 2.27(19)
N4 N1 C1 N2 175.59(15)
C2 N1 C1 C11 -174.74(19)
N4 N1 C1 C11 -1.4(3)
N1 C1 N2 N3 -1.1(2)
C11 C1 N2 N3 175.8(2)
C2 N3 N2 C1 -0.5(2)
C3 N5 C51 C52 72.9(2)
N6 N5 C51 C52 -97.89(16)
O2 C52 C51 N5 -2.3(2)
C53 C52 C51 N5 179.6(2)
N2 N3 C2 N1 1.9(2)
N2 N3 C2 C22 -175.4(2)
N4 N1 C2 N3 -175.84(15)
C1 N1 C2 N3 -2.57(19)
N4 N1 C2 C22 1.6(3)
C1 N1 C2 C22 174.83(19)
